data_1572806
loop_
_publ_author_name
'Cheng, Fang-Ju'
'Wang, Kai-Min'
'Lee, Chia-Yi'
'Wang, Song-Wei'
'Thapa, Kedar Bahadur'
'Govindaraj, Manivannan'
'Chen, Jhy-Der'

_publ_section_title
;
 Influence of Metal Ions on the Structural Complexity of Mixed-Ligand
 Divalent Coordination Polymers
;
_journal_issue 5
_journal_name_full Chemistry
_journal_page_first 1020
_journal_page_last 1038
_journal_paper_doi 10.3390/chemistry6050059
_journal_volume 6
_journal_year 2024
_chemical_formula_sum 'C36 H28 Cd N4 O9'
_chemical_formula_weight 773.02
_space_group_crystal_system monoclinic
_space_group_IT_number 15
_space_group_name_Hall '-C 2yc'
_space_group_name_H-M_alt 'C 1 2/c 1'
_atom_sites_solution_hydrogens mixed
_audit_creation_method SHELXL-2014/7
_cell_angle_alpha 90
_cell_angle_beta 93.1008(7)
_cell_angle_gamma 90
_cell_formula_units_Z 8
_cell_length_a 29.3869(4)
_cell_length_b 10.02530(10)
_cell_length_c 21.6458(3)
_cell_measurement_reflns_used 9194
_cell_measurement_temperature 296(2)
_cell_measurement_theta_max 28.28
_cell_measurement_theta_min 2.78
_cell_volume 6367.79(14)
_computing_cell_refinement 'Bruker SAINT'
_computing_data_collection 'Bruker APEX2'
_computing_data_reduction 'Bruker SAINT'
_computing_molecular_graphics 'Bruker SHELXTL'
_computing_publication_material 'Bruker SHELXTL'
_computing_structure_refinement 'SHELXL-2014/7 (Sheldrick, 2014)'
_computing_structure_solution 'SHELXS-97 (Sheldrick 2008)'
_diffrn_ambient_temperature 296(2)
_diffrn_measured_fraction_theta_full 1.000
_diffrn_measured_fraction_theta_max 0.992
_diffrn_measurement_device_type 'Bruker APEX-II CCD'
_diffrn_measurement_method '\f and \w scans'
_diffrn_radiation_type MoK\a
_diffrn_radiation_wavelength 0.71073
_diffrn_reflns_av_R_equivalents 0.0247
_diffrn_reflns_av_unetI/netI 0.0244
_diffrn_reflns_Laue_measured_fraction_full 1.000
_diffrn_reflns_Laue_measured_fraction_max 0.992
_diffrn_reflns_limit_h_max 38
_diffrn_reflns_limit_h_min -38
_diffrn_reflns_limit_k_max 11
_diffrn_reflns_limit_k_min -13
_diffrn_reflns_limit_l_max 28
_diffrn_reflns_limit_l_min -28
_diffrn_reflns_number 30831
_diffrn_reflns_point_group_measured_fraction_full 1.000
_diffrn_reflns_point_group_measured_fraction_max 0.992
_diffrn_reflns_theta_full 25.242
_diffrn_reflns_theta_max 28.303
_diffrn_reflns_theta_min 1.388
_exptl_absorpt_coefficient_mu 0.752
_exptl_absorpt_correction_T_max 0.7457
_exptl_absorpt_correction_T_min 0.7012
_exptl_absorpt_correction_type multi-scan
_exptl_absorpt_process_details 'sadabs v2008/1(bruker axs, 2008)'
_exptl_crystal_colour colourless
_exptl_crystal_density_diffrn 1.613
_exptl_crystal_description Column
_exptl_crystal_F_000 3136
_exptl_crystal_size_max 0.300
_exptl_crystal_size_mid 0.200
_exptl_crystal_size_min 0.100
_refine_diff_density_max 0.729
_refine_diff_density_min -0.963
_refine_diff_density_rms 0.066
_refine_ls_extinction_method none
_refine_ls_goodness_of_fit_ref 1.060
_refine_ls_hydrogen_treatment constr
_refine_ls_matrix_type full
_refine_ls_number_parameters 451
_refine_ls_number_reflns 7862
_refine_ls_number_restraints 1
_refine_ls_restrained_S_all 1.062
_refine_ls_R_factor_all 0.0370
_refine_ls_R_factor_gt 0.0292
_refine_ls_shift/su_max 0.001
_refine_ls_shift/su_mean 0.000
_refine_ls_structure_factor_coef Fsqd
_refine_ls_weighting_details 'w=1/[\s^2^(Fo^2^)+(0.0321P)^2^+9.5066P] where P=(Fo^2^+2Fc^2^)/3'
_refine_ls_weighting_scheme calc
_refine_ls_wR_factor_gt 0.0705
_refine_ls_wR_factor_ref 0.0746
_reflns_Friedel_coverage 0.000
_reflns_number_gt 6771
_reflns_number_total 7862
_reflns_threshold_expression 'I > 2\s(I)'
_cod_data_source_file allcif.cif
_cod_data_source_block 3
_cod_depositor_comments
;
The following automatic conversions were performed:

data item '_exptl_absorpt_correction_type' value 'multi_scan' was
changed to 'multi-scan' in accordance with the
/home/data/users/saulius/crontab/automatic-downloads/current/MDPI/lib/dictionaries/cif_core.dic
dictionary named 'cif_core.dic' version 2.4.2 last updated on
2011-04-26.

Automatic conversion script
Id: cif_fix_values 8170 2020-07-09 18:12:32Z antanas 
;
_cod_original_sg_symbol_H-M 'C 2/c'
_cod_database_code 1572806
_shelx_shelxl_version_number 2014/7
_shelx_space_group_comment
; 
The symmetry employed for this shelxl refinement is uniquely defined 
by the following loop, which should always be used as a source of 
symmetry information in preference to the above space-group names. 
They are only intended as comments. 
;
_shelx_estimated_absorpt_t_min 0.806
_shelx_estimated_absorpt_t_max 0.929

loop_
_space_group_symop_operation_xyz
'x, y, z'
'-x, y, -z+1/2'
'x+1/2, y+1/2, z'
'-x+1/2, y+1/2, -z+1/2'
'-x, -y, -z'
'x, -y, z-1/2'
'-x+1/2, -y+1/2, -z'
'x+1/2, -y+1/2, z-1/2'

loop_
_atom_site_label
_atom_site_type_symbol
_atom_site_fract_x
_atom_site_fract_y
_atom_site_fract_z
_atom_site_U_iso_or_equiv
_atom_site_adp_type
_atom_site_occupancy
_atom_site_site_symmetry_order
_atom_site_calc_flag
_atom_site_refinement_flags_posn
_atom_site_refinement_flags_adp
_atom_site_refinement_flags_occupancy
_atom_site_disorder_assembly
_atom_site_disorder_group
Cd Cd 0.04936(2) 0.82372(2) 0.30658(2) 0.02268(5) Uani 1 1 d . . . . .
O1 O 0.27909(6) 0.7645(2) 0.19445(9) 0.0516(5) Uani 1 1 d . . . . .
O2 O 0.26473(7) 0.5287(2) -0.07665(8) 0.0524(5) Uani 1 1 d . . . . .
O3 O 0.37006(6) 0.03267(16) -0.17539(8) 0.0440(4) Uani 1 1 d . . . . .
O4 O 0.05410(7) 0.78866(17) 0.41617(7) 0.0437(4) Uani 1 1 d . . . . .
O5 O 0.05441(6) 0.99140(17) 0.38005(7) 0.0386(4) Uani 1 1 d . . . . .
O6 O 0.03379(5) 1.17024(14) 0.70108(6) 0.0273(3) Uani 1 1 d . . . . .
O7 O 0.06406(6) 0.97485(16) 0.72482(7) 0.0350(4) Uani 1 1 d . . . . .
N1 N 0.12939(6) 0.80836(19) 0.30208(9) 0.0317(4) Uani 1 1 d . . . . .
N2 N 0.20930(7) 0.6702(2) 0.19670(10) 0.0401(5) Uani 1 1 d . . . . .
H2A H 0.1916 0.6109 0.1796 0.048 Uiso 1 1 calc R U . . .
N3 N 0.40872(7) 0.19597(17) -0.22428(9) 0.0302(4) Uani 1 1 d . . . . .
H3A H 0.4143 0.2802 -0.2234 0.036 Uiso 1 1 calc R U . . .
N4 N 0.45725(6) -0.09038(18) -0.30537(8) 0.0269(4) Uani 1 1 d . . . . .
C1 C 0.15724(8) 0.8458(3) 0.35008(11) 0.0391(6) Uani 1 1 d . . . . .
H1A H 0.1447 0.8841 0.3844 0.047 Uiso 1 1 calc R U . . .
C2 C 0.20381(9) 0.8293(3) 0.35025(12) 0.0435(6) Uani 1 1 d . . . . .
H2B H 0.2221 0.8565 0.3843 0.052 Uiso 1 1 calc R U . . .
C3 C 0.22328(8) 0.7726(3) 0.30009(12) 0.0407(6) Uani 1 1 d . . . . .
H3B H 0.2547 0.7617 0.2994 0.049 Uiso 1 1 calc R U . . .
C4 C 0.19461(8) 0.7323(2) 0.25053(10) 0.0316(5) Uani 1 1 d . . . . .
C5 C 0.14851(8) 0.7545(2) 0.25321(10) 0.0327(5) Uani 1 1 d . . . . .
H5A H 0.1296 0.7308 0.2191 0.039 Uiso 1 1 calc R U . . .
C6 C 0.24930(8) 0.6964(2) 0.16934(11) 0.0361(5) Uani 1 1 d . . . . .
C7 C 0.25298(8) 0.6403(2) 0.10575(11) 0.0340(5) Uani 1 1 d . . . . .
C8 C 0.29542(9) 0.6424(3) 0.08043(13) 0.0433(6) Uani 1 1 d . . . . .
H8A H 0.3207 0.6729 0.1040 0.052 Uiso 1 1 calc R U . . .
C9 C 0.30031(9) 0.5995(3) 0.02057(13) 0.0470(6) Uani 1 1 d . . . . .
H9A H 0.3288 0.6005 0.0039 0.056 Uiso 1 1 calc R U . . .
C10 C 0.26297(9) 0.5556(2) -0.01417(11) 0.0387(5) Uani 1 1 d . . . . .
C11 C 0.22083(9) 0.5515(3) 0.01022(13) 0.0501(7) Uani 1 1 d . . . . .
H11A H 0.1957 0.5206 -0.0135 0.060 Uiso 1 1 calc R U . . .
C12 C 0.21609(9) 0.5934(3) 0.06999(13) 0.0479(7) Uani 1 1 d . . . . .
H12A H 0.1876 0.5901 0.0866 0.057 Uiso 1 1 calc R U . . .
C13 C 0.29625(8) 0.4399(2) -0.09820(11) 0.0357(5) Uani 1 1 d . . . . .
C14 C 0.30911(8) 0.4631(2) -0.15772(11) 0.0365(5) Uani 1 1 d . . . . .
H14A H 0.2991 0.5394 -0.1788 0.044 Uiso 1 1 calc R U . . .
C15 C 0.33682(8) 0.3730(2) -0.18574(11) 0.0325(5) Uani 1 1 d . . . . .
H15A H 0.3459 0.3892 -0.2255 0.039 Uiso 1 1 calc R U . . .
C16 C 0.35118(7) 0.2580(2) -0.15463(10) 0.0291(4) Uani 1 1 d . . . . .
C17 C 0.33834(9) 0.2375(2) -0.09451(11) 0.0385(5) Uani 1 1 d . . . . .
H17A H 0.3481 0.1611 -0.0733 0.046 Uiso 1 1 calc R U . . .
C18 C 0.31118(9) 0.3293(2) -0.06560(11) 0.0408(6) Uani 1 1 d . . . . .
H18A H 0.3033 0.3161 -0.0250 0.049 Uiso 1 1 calc R U . . .
C19 C 0.37736(8) 0.1513(2) -0.18517(10) 0.0295(5) Uani 1 1 d . . . . .
C20 C 0.43307(7) 0.1197(2) -0.26609(9) 0.0259(4) Uani 1 1 d . . . . .
C21 C 0.45427(8) 0.1850(2) -0.31318(10) 0.0330(5) Uani 1 1 d . . . . .
H21A H 0.4536 0.2776 -0.3159 0.040 Uiso 1 1 calc R U . . .
C22 C 0.47640(8) 0.1101(2) -0.35602(10) 0.0349(5) Uani 1 1 d . . . . .
H22A H 0.4911 0.1520 -0.3877 0.042 Uiso 1 1 calc R U . . .
C23 C 0.47662(8) -0.0270(2) -0.35148(10) 0.0309(5) Uani 1 1 d . . . . .
H23A H 0.4906 -0.0767 -0.3813 0.037 Uiso 1 1 calc R U . . .
C24 C 0.43654(7) -0.0182(2) -0.26297(10) 0.0281(4) Uani 1 1 d . . . . .
H24A H 0.4240 -0.0624 -0.2301 0.034 Uiso 1 1 calc R U . . .
C25 C 0.05579(7) 0.9124(2) 0.42489(9) 0.0290(5) Uani 1 1 d . . . . .
C26 C 0.05838(7) 0.9603(2) 0.49136(9) 0.0251(4) Uani 1 1 d . . . . .
C27 C 0.06919(7) 1.0944(2) 0.50966(9) 0.0253(4) Uani 1 1 d . . . . .
C28 C 0.08223(9) 1.1933(2) 0.46765(10) 0.0377(5) Uani 1 1 d . . . . .
H28A H 0.0841 1.1714 0.4261 0.045 Uiso 1 1 calc R U . . .
C29 C 0.09220(10) 1.3202(3) 0.48660(12) 0.0463(7) Uani 1 1 d . . . . .
H29A H 0.1009 1.3831 0.4579 0.056 Uiso 1 1 calc R U . . .
C30 C 0.08951(10) 1.3568(3) 0.54837(12) 0.0437(6) Uani 1 1 d . . . . .
H30A H 0.0959 1.4440 0.5607 0.052 Uiso 1 1 calc R U . . .
C31 C 0.07747(8) 1.2643(2) 0.59086(10) 0.0338(5) Uani 1 1 d . . . . .
H31A H 0.0760 1.2896 0.6320 0.041 Uiso 1 1 calc R U . . .
C32 C 0.06724(7) 1.1312(2) 0.57376(9) 0.0244(4) Uani 1 1 d . . . . .
C33 C 0.05609(7) 1.0311(2) 0.61768(8) 0.0229(4) Uani 1 1 d . . . . .
C34 C 0.04804(8) 0.9025(2) 0.59807(9) 0.0292(5) Uani 1 1 d . . . . .
H34A H 0.0421 0.8369 0.6269 0.035 Uiso 1 1 calc R U . . .
C35 C 0.04866(8) 0.8683(2) 0.53546(10) 0.0310(5) Uani 1 1 d . . . . .
H35A H 0.0423 0.7809 0.5235 0.037 Uiso 1 1 calc R U . . .
C36 C 0.05144(7) 1.0587(2) 0.68558(9) 0.0233(4) Uani 1 1 d . . . . .
O8 O 0.12867(10) 0.6282(3) 0.45467(13) 0.1094(11) Uani 1 1 d . . . . .
H8D H 0.1053 0.6764 0.4463 0.131 Uiso 1 1 d R U . . .
H8E H 0.1375 0.5961 0.4210 0.131 Uiso 1 1 d DR U . . .
O9 O 0.16447(10) 0.4711(3) 0.34986(14) 0.1111(11) Uani 1 1 d . . . . .
H9B H 0.1696 0.3974 0.3321 0.133 Uiso 1 1 d R U . . .
H9C H 0.1893 0.4972 0.3679 0.133 Uiso 1 1 d DR U . . .

loop_
_atom_site_aniso_label
_atom_site_aniso_U_11
_atom_site_aniso_U_22
_atom_site_aniso_U_33
_atom_site_aniso_U_23
_atom_site_aniso_U_13
_atom_site_aniso_U_12
Cd 0.02725(8) 0.02595(8) 0.01492(7) -0.00339(5) 0.00182(5) 0.00441(6)
O1 0.0402(10) 0.0724(14) 0.0430(10) -0.0122(10) 0.0105(8) -0.0154(10)
O2 0.0587(12) 0.0610(12) 0.0382(10) -0.0064(9) 0.0098(9) 0.0315(10)
O3 0.0581(11) 0.0236(8) 0.0530(11) -0.0025(7) 0.0271(9) -0.0005(8)
O4 0.0693(13) 0.0384(9) 0.0234(8) -0.0119(7) 0.0024(8) 0.0019(9)
O5 0.0556(11) 0.0429(10) 0.0173(7) -0.0049(6) 0.0025(7) 0.0057(8)
O6 0.0317(8) 0.0306(8) 0.0198(7) -0.0073(6) 0.0040(6) 0.0066(6)
O7 0.0508(10) 0.0340(8) 0.0206(7) 0.0018(6) 0.0049(7) 0.0075(7)
N1 0.0283(9) 0.0361(10) 0.0311(10) -0.0044(8) 0.0042(7) 0.0010(8)
N2 0.0351(11) 0.0441(12) 0.0427(12) -0.0154(9) 0.0151(9) -0.0050(9)
N3 0.0377(10) 0.0184(8) 0.0354(10) -0.0048(7) 0.0118(8) -0.0003(7)
N4 0.0325(10) 0.0244(9) 0.0240(8) -0.0010(7) 0.0034(7) 0.0038(7)
C1 0.0361(13) 0.0490(15) 0.0325(12) -0.0132(10) 0.0045(10) 0.0006(11)
C2 0.0332(12) 0.0589(17) 0.0377(13) -0.0124(12) -0.0033(10) -0.0002(12)
C3 0.0279(12) 0.0502(15) 0.0440(14) -0.0040(12) 0.0024(10) 0.0058(11)
C4 0.0321(11) 0.0309(11) 0.0327(11) -0.0043(9) 0.0102(9) 0.0007(9)
C5 0.0314(11) 0.0367(12) 0.0303(11) -0.0055(9) 0.0037(9) -0.0022(9)
C6 0.0337(12) 0.0372(13) 0.0381(13) -0.0017(10) 0.0087(10) 0.0035(10)
C7 0.0333(12) 0.0314(11) 0.0383(12) -0.0029(9) 0.0116(10) 0.0036(9)
C8 0.0335(13) 0.0475(15) 0.0500(15) -0.0102(12) 0.0122(11) -0.0033(11)
C9 0.0370(14) 0.0545(17) 0.0516(16) -0.0101(13) 0.0209(12) 0.0007(12)
C10 0.0458(14) 0.0339(12) 0.0372(13) -0.0032(10) 0.0115(11) 0.0137(11)
C11 0.0387(14) 0.0641(19) 0.0476(15) -0.0150(14) 0.0049(12) 0.0004(13)
C12 0.0306(13) 0.0677(19) 0.0464(15) -0.0132(14) 0.0127(11) -0.0012(12)
C13 0.0359(12) 0.0336(12) 0.0381(12) -0.0092(10) 0.0074(10) 0.0066(10)
C14 0.0425(13) 0.0283(11) 0.0393(13) 0.0035(10) 0.0085(10) 0.0071(10)
C15 0.0336(12) 0.0320(11) 0.0326(11) -0.0008(9) 0.0089(9) -0.0007(9)
C16 0.0304(11) 0.0237(10) 0.0336(11) -0.0048(8) 0.0062(9) -0.0010(9)
C17 0.0516(15) 0.0293(12) 0.0353(12) 0.0015(9) 0.0094(11) 0.0076(11)
C18 0.0520(15) 0.0403(13) 0.0313(12) -0.0008(10) 0.0141(11) 0.0089(11)
C19 0.0343(11) 0.0249(11) 0.0297(11) -0.0037(8) 0.0057(9) -0.0001(9)
C20 0.0282(10) 0.0234(10) 0.0262(10) -0.0027(8) 0.0024(8) 0.0008(8)
C21 0.0431(13) 0.0238(10) 0.0322(11) 0.0010(8) 0.0045(10) -0.0029(9)
C22 0.0434(13) 0.0346(12) 0.0276(11) 0.0028(9) 0.0114(10) -0.0050(10)
C23 0.0344(11) 0.0332(11) 0.0258(10) -0.0035(9) 0.0080(9) 0.0023(9)
C24 0.0354(11) 0.0240(10) 0.0255(10) 0.0008(8) 0.0063(8) 0.0006(9)
C25 0.0252(10) 0.0411(12) 0.0208(10) -0.0095(9) 0.0027(8) 0.0046(9)
C26 0.0252(10) 0.0332(11) 0.0172(9) -0.0070(8) 0.0032(7) 0.0045(8)
C27 0.0235(10) 0.0339(11) 0.0186(9) -0.0008(8) 0.0018(7) 0.0020(8)
C28 0.0458(14) 0.0464(14) 0.0208(10) 0.0024(9) 0.0027(9) -0.0056(11)
C29 0.0614(17) 0.0434(15) 0.0339(13) 0.0106(11) 0.0006(12) -0.0159(13)
C30 0.0589(16) 0.0325(13) 0.0390(13) -0.0008(10) -0.0027(12) -0.0130(12)
C31 0.0442(13) 0.0327(12) 0.0245(10) -0.0046(9) 0.0012(9) -0.0031(10)
C32 0.0249(10) 0.0281(10) 0.0201(9) -0.0020(8) 0.0009(7) 0.0023(8)
C33 0.0243(9) 0.0279(10) 0.0169(9) -0.0032(7) 0.0036(7) 0.0044(8)
C34 0.0402(12) 0.0268(11) 0.0209(10) -0.0006(8) 0.0044(9) 0.0018(9)
C35 0.0416(12) 0.0260(10) 0.0251(10) -0.0066(8) 0.0004(9) 0.0007(9)
C36 0.0240(10) 0.0282(10) 0.0180(9) -0.0033(7) 0.0044(7) -0.0004(8)
O8 0.132(3) 0.093(2) 0.101(2) 0.0179(18) -0.011(2) 0.030(2)
O9 0.107(2) 0.104(2) 0.121(3) -0.021(2) -0.015(2) 0.0345(19)

loop_
_atom_type_symbol
_atom_type_description
_atom_type_scat_dispersion_real
_atom_type_scat_dispersion_imag
_atom_type_scat_source
C C 0.0033 0.0016 'International Tables Vol C Tables 4.2.6.8 and 6.1.1.4'
H H 0.0000 0.0000 'International Tables Vol C Tables 4.2.6.8 and 6.1.1.4'
N N 0.0061 0.0033 'International Tables Vol C Tables 4.2.6.8 and 6.1.1.4'
O O 0.0106 0.0060 'International Tables Vol C Tables 4.2.6.8 and 6.1.1.4'
Cd Cd -0.8075 1.2024 'International Tables Vol C Tables 4.2.6.8 and 6.1.1.4'

loop_
_geom_angle_atom_site_label_1
_geom_angle_atom_site_label_2
_geom_angle_atom_site_label_3
_geom_angle
_geom_angle_site_symmetry_1
_geom_angle_site_symmetry_3
_geom_angle_publ_flag
O6 Cd O5 131.59(5) 6_575 . ?
O6 Cd N4 90.19(5) 6_575 7 ?
O5 Cd N4 137.22(6) . 7 ?
O6 Cd N1 96.05(6) 6_575 . ?
O5 Cd N1 92.78(6) . . ?
N4 Cd N1 90.95(6) 7 . ?
O6 Cd O4 169.40(6) 6_575 . ?
O5 Cd O4 55.07(6) . . ?
N4 Cd O4 82.25(6) 7 . ?
N1 Cd O4 91.52(7) . . ?
O6 Cd O6 77.75(6) 6_575 5_576 ?
O5 Cd O6 93.18(5) . 5_576 ?
N4 Cd O6 86.68(5) 7 5_576 ?
N1 Cd O6 173.34(5) . 5_576 ?
O4 Cd O6 94.32(6) . 5_576 ?
O6 Cd C25 158.15(6) 6_575 . ?
O5 Cd C25 27.45(6) . . ?
N4 Cd C25 109.83(6) 7 . ?
N1 Cd C25 92.38(6) . . ?
O4 Cd C25 27.62(6) . . ?
O6 Cd C25 94.27(5) 5_576 . ?
C10 O2 C13 121.07(19) . . ?
C25 O4 Cd 90.21(13) . . ?
C25 O5 Cd 94.10(13) . . ?
C36 O6 Cd 102.73(12) . 6_576 ?
C36 O6 Cd 114.88(12) . 5_576 ?
Cd O6 Cd 102.17(6) 6_576 5_576 ?
C5 N1 C1 117.4(2) . . ?
C5 N1 Cd 121.34(14) . . ?
C1 N1 Cd 121.11(16) . . ?
C6 N2 C4 125.6(2) . . ?
C6 N2 H2A 117.2 . . ?
C4 N2 H2A 117.2 . . ?
C19 N3 C20 127.27(18) . . ?
C19 N3 H3A 116.4 . . ?
C20 N3 H3A 116.4 . . ?
C23 N4 C24 118.83(19) . . ?
C23 N4 Cd 120.27(14) . 7 ?
C24 N4 Cd 120.33(14) . 7 ?
N1 C1 C2 122.2(2) . . ?
N1 C1 H1A 118.9 . . ?
C2 C1 H1A 118.9 . . ?
C3 C2 C1 120.1(2) . . ?
C3 C2 H2B 119.9 . . ?
C1 C2 H2B 119.9 . . ?
C2 C3 C4 118.0(2) . . ?
C2 C3 H3B 121.0 . . ?
C4 C3 H3B 121.0 . . ?
C5 C4 C3 118.5(2) . . ?
C5 C4 N2 116.9(2) . . ?
C3 C4 N2 124.6(2) . . ?
N1 C5 C4 123.7(2) . . ?
N1 C5 H5A 118.1 . . ?
C4 C5 H5A 118.1 . . ?
O1 C6 N2 121.9(2) . . ?
O1 C6 C7 122.4(2) . . ?
N2 C6 C7 115.6(2) . . ?
C12 C7 C8 118.6(2) . . ?
C12 C7 C6 123.4(2) . . ?
C8 C7 C6 117.9(2) . . ?
C9 C8 C7 120.5(2) . . ?
C9 C8 H8A 119.8 . . ?
C7 C8 H8A 119.8 . . ?
C10 C9 C8 119.7(2) . . ?
C10 C9 H9A 120.2 . . ?
C8 C9 H9A 120.2 . . ?
C9 C10 C11 120.7(2) . . ?
C9 C10 O2 121.9(2) . . ?
C11 C10 O2 116.9(2) . . ?
C10 C11 C12 119.5(3) . . ?
C10 C11 H11A 120.3 . . ?
C12 C11 H11A 120.3 . . ?
C11 C12 C7 121.0(2) . . ?
C11 C12 H12A 119.5 . . ?
C7 C12 H12A 119.5 . . ?
C18 C13 C14 121.3(2) . . ?
C18 C13 O2 123.2(2) . . ?
C14 C13 O2 115.3(2) . . ?
C15 C14 C13 119.8(2) . . ?
C15 C14 H14A 120.1 . . ?
C13 C14 H14A 120.1 . . ?
C14 C15 C16 120.1(2) . . ?
C14 C15 H15A 119.9 . . ?
C16 C15 H15A 119.9 . . ?
C15 C16 C17 119.1(2) . . ?
C15 C16 C19 122.0(2) . . ?
C17 C16 C19 118.8(2) . . ?
C18 C17 C16 121.0(2) . . ?
C18 C17 H17A 119.5 . . ?
C16 C17 H17A 119.5 . . ?
C13 C18 C17 118.6(2) . . ?
C13 C18 H18A 120.7 . . ?
C17 C18 H18A 120.7 . . ?
O3 C19 N3 123.8(2) . . ?
O3 C19 C16 121.2(2) . . ?
N3 C19 C16 114.98(19) . . ?
C21 C20 C24 118.1(2) . . ?
C21 C20 N3 118.68(19) . . ?
C24 C20 N3 123.2(2) . . ?
C22 C21 C20 118.9(2) . . ?
C22 C21 H21A 120.6 . . ?
C20 C21 H21A 120.6 . . ?
C23 C22 C21 119.6(2) . . ?
C23 C22 H22A 120.2 . . ?
C21 C22 H22A 120.2 . . ?
N4 C23 C22 121.8(2) . . ?
N4 C23 H23A 119.1 . . ?
C22 C23 H23A 119.1 . . ?
N4 C24 C20 122.6(2) . . ?
N4 C24 H24A 118.7 . . ?
C20 C24 H24A 118.7 . . ?
O5 C25 O4 120.62(19) . . ?
O5 C25 C26 122.3(2) . . ?
O4 C25 C26 117.1(2) . . ?
O5 C25 Cd 58.45(11) . . ?
O4 C25 Cd 62.17(11) . . ?
C26 C25 Cd 178.67(16) . . ?
C35 C26 C27 119.42(18) . . ?
C35 C26 C25 116.58(19) . . ?
C27 C26 C25 123.99(19) . . ?
C28 C27 C26 123.01(19) . . ?
C28 C27 C32 117.8(2) . . ?
C26 C27 C32 119.17(19) . . ?
C29 C28 C27 121.5(2) . . ?
C29 C28 H28A 119.2 . . ?
C27 C28 H28A 119.2 . . ?
C28 C29 C30 120.8(2) . . ?
C28 C29 H29A 119.6 . . ?
C30 C29 H29A 119.6 . . ?
C31 C30 C29 119.8(2) . . ?
C31 C30 H30A 120.1 . . ?
C29 C30 H30A 120.1 . . ?
C30 C31 C32 121.6(2) . . ?
C30 C31 H31A 119.2 . . ?
C32 C31 H31A 119.2 . . ?
C31 C32 C33 122.77(18) . . ?
C31 C32 C27 118.40(19) . . ?
C33 C32 C27 118.82(18) . . ?
C34 C33 C32 119.62(18) . . ?
C34 C33 C36 116.77(18) . . ?
C32 C33 C36 123.59(18) . . ?
C33 C34 C35 121.2(2) . . ?
C33 C34 H34A 119.4 . . ?
C35 C34 H34A 119.4 . . ?
C26 C35 C34 121.7(2) . . ?
C26 C35 H35A 119.2 . . ?
C34 C35 H35A 119.2 . . ?
O7 C36 O6 121.48(18) . . ?
O7 C36 C33 120.26(18) . . ?
O6 C36 C33 118.26(17) . . ?
H8D O8 H8E 108.3 . . ?
H9B O9 H9C 107.8 . . ?

loop_
_geom_bond_atom_site_label_1
_geom_bond_atom_site_label_2
_geom_bond_distance
_geom_bond_site_symmetry_2
_geom_bond_publ_flag
Cd O6 2.3053(14) 6_575 ?
Cd O5 2.3134(15) . ?
Cd N4 2.3473(18) 7 ?
Cd N1 2.3642(19) . ?
Cd O4 2.3947(16) . ?
Cd O6 2.4408(15) 5_576 ?
Cd C25 2.708(2) . ?
O1 C6 1.215(3) . ?
O2 C10 1.382(3) . ?
O2 C13 1.384(3) . ?
O3 C19 1.229(3) . ?
O4 C25 1.255(3) . ?
O5 C25 1.252(3) . ?
O6 C36 1.285(2) . ?
O6 Cd 2.3052(14) 6_576 ?
O6 Cd 2.4409(15) 5_576 ?
O7 C36 1.238(2) . ?
N1 C5 1.338(3) . ?
N1 C1 1.341(3) . ?
N2 C6 1.370(3) . ?
N2 C4 1.409(3) . ?
N2 H2A 0.8600 . ?
N3 C19 1.361(3) . ?
N3 C20 1.409(3) . ?
N3 H3A 0.8600 . ?
N4 C23 1.336(3) . ?
N4 C24 1.340(3) . ?
N4 Cd 2.3473(18) 7 ?
C1 C2 1.379(3) . ?
C1 H1A 0.9300 . ?
C2 C3 1.377(4) . ?
C2 H2B 0.9300 . ?
C3 C4 1.388(3) . ?
C3 H3B 0.9300 . ?
C4 C5 1.377(3) . ?
C5 H5A 0.9300 . ?
C6 C7 1.497(3) . ?
C7 C12 1.380(3) . ?
C7 C8 1.389(3) . ?
C8 C9 1.380(4) . ?
C8 H8A 0.9300 . ?
C9 C10 1.369(4) . ?
C9 H9A 0.9300 . ?
C10 C11 1.373(4) . ?
C11 C12 1.375(4) . ?
C11 H11A 0.9300 . ?
C12 H12A 0.9300 . ?
C13 C18 1.374(3) . ?
C13 C14 1.382(3) . ?
C14 C15 1.379(3) . ?
C14 H14A 0.9300 . ?
C15 C16 1.389(3) . ?
C15 H15A 0.9300 . ?
C16 C17 1.389(3) . ?
C16 C19 1.493(3) . ?
C17 C18 1.389(3) . ?
C17 H17A 0.9300 . ?
C18 H18A 0.9300 . ?
C20 C21 1.387(3) . ?
C20 C24 1.388(3) . ?
C21 C22 1.383(3) . ?
C21 H21A 0.9300 . ?
C22 C23 1.378(3) . ?
C22 H22A 0.9300 . ?
C23 H23A 0.9300 . ?
C24 H24A 0.9300 . ?
C25 C26 1.515(3) . ?
C26 C35 1.368(3) . ?
C26 C27 1.433(3) . ?
C27 C28 1.412(3) . ?
C27 C32 1.440(3) . ?
C28 C29 1.364(3) . ?
C28 H28A 0.9300 . ?
C29 C30 1.393(4) . ?
C29 H29A 0.9300 . ?
C30 C31 1.366(3) . ?
C30 H30A 0.9300 . ?
C31 C32 1.413(3) . ?
C31 H31A 0.9300 . ?
C32 C33 1.433(3) . ?
C33 C34 1.374(3) . ?
C33 C36 1.509(3) . ?
C34 C35 1.399(3) . ?
C34 H34A 0.9300 . ?
C35 H35A 0.9300 . ?
O8 H8D 0.8502 . ?
O8 H8E 0.8500 . ?
O9 H9B 0.8500 . ?
O9 H9C 0.8501 . ?
